data_7241818
loop_
_publ_author_name
Akhtaruzzaman,
'Mohammad, Mukti'
'Khan, Samim'
'Dutta, Basudeb'
'Maity, Suvendu'
'Naaz, Sanobar'
'Alam, Seikh Mafiz'
'Ghosh, Prasanta'
'Islam, Md. Maidul'
'Mir, Mohammad Hedayetullah'

_publ_section_title
;
 One-pot crystallization of two 1,4-cyclohexanedicarboxylate-based
 tetranuclear Cu(ii) compounds and their DNA binding affinities
;
_journal_issue 5
_journal_name_full CrystEngComm
_journal_page_first 1091
_journal_page_last 1098
_journal_paper_doi 10.1039/D0CE01734E
_journal_volume 23
_journal_year 2021
_chemical_formula_moiety 'C56 H52 Cu4 N8 O10, 2(Cl O4), 2(H2 O)'
_chemical_formula_sum 'C56 H56 Cl2 Cu4 N8 O20'
_chemical_formula_weight 1486.14
_space_group_crystal_system triclinic
_space_group_IT_number 2
_space_group_name_Hall '-P 1'
_space_group_name_H-M_alt 'P -1'
_atom_sites_solution_hydrogens mixed
_audit_creation_method SHELXL-2016/6
_audit_update_record
;
2020-09-24 deposited with the CCDC.	2020-12-07 downloaded from the CCDC.
;
_cell_angle_alpha 87.8210(10)
_cell_angle_beta 72.8270(10)
_cell_angle_gamma 68.2580(10)
_cell_formula_units_Z 1
_cell_length_a 9.3595(3)
_cell_length_b 12.4592(4)
_cell_length_c 14.5015(4)
_cell_measurement_reflns_used 9941
_cell_measurement_temperature 296(2)
_cell_measurement_theta_max 28.19
_cell_measurement_theta_min 2.95
_cell_volume 1495.86(8)
_computing_cell_refinement 'Bruker SAINT'
_computing_data_collection 'Bruker APEX2'
_computing_data_reduction 'Bruker SAINT'
_computing_molecular_graphics 'Bruker SHELXTL'
_computing_publication_material 'Bruker SHELXTL'
_computing_structure_refinement 'SHELXL-2016/6 (Sheldrick, 2016)'
_computing_structure_solution 'SHELXT 2014/4 (Sheldrick, 2014)'
_diffrn_ambient_temperature 296(2)
_diffrn_measured_fraction_theta_full 0.997
_diffrn_measured_fraction_theta_max 0.992
_diffrn_measurement_device_type 'Bruker APEX-II CCD'
_diffrn_measurement_method '\f and \w scans'
_diffrn_radiation_type MoK\a
_diffrn_radiation_wavelength 0.71073
_diffrn_reflns_av_R_equivalents 0.0337
_diffrn_reflns_av_unetI/netI 0.0391
_diffrn_reflns_Laue_measured_fraction_full 0.997
_diffrn_reflns_Laue_measured_fraction_max 0.992
_diffrn_reflns_limit_h_max 12
_diffrn_reflns_limit_h_min -12
_diffrn_reflns_limit_k_max 16
_diffrn_reflns_limit_k_min -16
_diffrn_reflns_limit_l_max 19
_diffrn_reflns_limit_l_min -19
_diffrn_reflns_number 24024
_diffrn_reflns_point_group_measured_fraction_full 0.997
_diffrn_reflns_point_group_measured_fraction_max 0.992
_diffrn_reflns_theta_full 25.242
_diffrn_reflns_theta_max 28.240
_diffrn_reflns_theta_min 3.218
_diffrn_source Mo
_exptl_absorpt_coefficient_mu 1.575
_exptl_absorpt_correction_type multi-scan
_exptl_crystal_colour green
_exptl_crystal_density_diffrn 1.650
_exptl_crystal_description prism
_exptl_crystal_F_000 758
_exptl_crystal_size_max 0.18
_exptl_crystal_size_mid 0.06
_exptl_crystal_size_min 0.02
_exptl_transmission_factor_max 0.965
_exptl_transmission_factor_min 0.673
_refine_diff_density_max 1.348
_refine_diff_density_min -0.857
_refine_diff_density_rms 0.087
_refine_ls_extinction_method none
_refine_ls_goodness_of_fit_ref 1.047
_refine_ls_hydrogen_treatment mixed
_refine_ls_matrix_type full
_refine_ls_number_parameters 412
_refine_ls_number_reflns 7353
_refine_ls_number_restraints 3
_refine_ls_restrained_S_all 1.047
_refine_ls_R_factor_all 0.0641
_refine_ls_R_factor_gt 0.0463
_refine_ls_shift/su_max 0.001
_refine_ls_shift/su_mean 0.000
_refine_ls_structure_factor_coef Fsqd
_refine_ls_weighting_details 'w=1/[\s^2^(Fo^2^)+(0.0700P)^2^+1.3088P] where P=(Fo^2^+2Fc^2^)/3'
_refine_ls_weighting_scheme calc
_refine_ls_wR_factor_gt 0.1246
_refine_ls_wR_factor_ref 0.1356
_reflns_Friedel_coverage 0.000
_reflns_number_gt 5719
_reflns_number_total 7353
_reflns_threshold_expression 'I > 2\s(I)'
_cod_data_source_file d0ce01734e2.cif
_cod_data_source_block 1280Ex_0m_a
_cod_depositor_comments 'Adding full bibliography for 7241817--7241818.cif.'
_cod_database_code 7241818
_shelx_shelxl_version_number 2016/6
_shelx_space_group_comment
;
The symmetry employed for this shelxl refinement is uniquely defined
by the following loop, which should always be used as a source of
symmetry information in preference to the above space-group names.
They are only intended as comments.
;
_shelx_estimated_absorpt_t_min 0.761
_shelx_estimated_absorpt_t_max 0.931

loop_
_space_group_symop_operation_xyz
'x, y, z'
'-x, -y, -z'

loop_
_atom_site_label
_atom_site_type_symbol
_atom_site_fract_x
_atom_site_fract_y
_atom_site_fract_z
_atom_site_U_iso_or_equiv
_atom_site_adp_type
_atom_site_occupancy
_atom_site_site_symmetry_order
_atom_site_calc_flag
_atom_site_refinement_flags_posn
_atom_site_refinement_flags_adp
_atom_site_refinement_flags_occupancy
_atom_site_disorder_assembly
_atom_site_disorder_group
Cu1 Cu 0.37848(5) 0.26209(3) 0.72213(3) 0.03360(12) Uani 1 1 d . . . . .
Cu2 Cu 0.44718(4) 0.45650(3) 0.82128(2) 0.03206(11) Uani 1 1 d . . . . .
O5 O 0.4152(3) 0.31134(19) 0.83430(15) 0.0385(5) Uani 1 1 d . . . . .
O3 O 0.7875(3) 0.5780(2) 0.31021(19) 0.0464(6) Uani 1 1 d . . . . .
O1 O 0.6415(3) 0.3937(2) 0.70960(16) 0.0430(5) Uani 1 1 d . . . . .
O4 O 0.7165(3) 0.4460(2) 0.25750(18) 0.0517(6) Uani 1 1 d . . . . .
O2 O 0.5706(3) 0.2813(2) 0.63009(16) 0.0436(5) Uani 1 1 d . . . . .
N4 N 0.3010(3) 0.5179(2) 0.95726(17) 0.0339(5) Uani 1 1 d . . . . .
N2 N 0.2655(3) 0.1608(2) 0.7988(2) 0.0381(6) Uani 1 1 d . . . . .
N1 N 0.3515(3) 0.1829(2) 0.61381(19) 0.0376(6) Uani 1 1 d . . . . .
N3 N 0.5047(3) 0.5943(2) 0.84034(19) 0.0375(6) Uani 1 1 d . . . . .
C5 C 0.8400(3) 0.3988(3) 0.3836(2) 0.0321(6) Uani 1 1 d . . . . .
H5 H 0.956288 0.358932 0.352741 0.038 Uiso 1 1 calc R U . . .
C8 C 0.7748(3) 0.4818(3) 0.3120(2) 0.0333(6) Uani 1 1 d . . . . .
C6 C 0.7696(4) 0.3054(3) 0.4072(2) 0.0373(7) Uani 1 1 d . . . . .
H6A H 0.787301 0.262808 0.347663 0.045 Uiso 1 1 calc R U . . .
H6B H 0.654007 0.341676 0.437953 0.045 Uiso 1 1 calc R U . . .
C2 C 0.8351(4) 0.2821(3) 0.5670(2) 0.0338(6) Uani 1 1 d . . . . .
H2 H 0.907574 0.224422 0.597281 0.041 Uiso 1 1 calc R U . . .
C4 C 0.8193(4) 0.4620(3) 0.4779(2) 0.0368(7) Uani 1 1 d . . . . .
H4A H 0.865455 0.520973 0.462953 0.044 Uiso 1 1 calc R U . . .
H4B H 0.705239 0.500290 0.511896 0.044 Uiso 1 1 calc R U . . .
C14 C 0.2356(4) 0.0905(3) 0.7442(3) 0.0406(7) Uani 1 1 d . . . . .
C23 C 0.3090(4) 0.6133(3) 0.9933(2) 0.0350(6) Uani 1 1 d . . . . .
C13 C 0.2745(4) 0.1090(3) 0.6405(3) 0.0396(7) Uani 1 1 d . . . . .
C19 C 0.1978(4) 0.4729(3) 1.0117(2) 0.0443(8) Uani 1 1 d . . . . .
H19 H 0.191069 0.408067 0.986426 0.053 Uiso 1 1 calc R U . . .
C1 C 0.6673(4) 0.3234(3) 0.6411(2) 0.0319(6) Uani 1 1 d . . . . .
C3 C 0.9007(4) 0.3789(3) 0.5427(2) 0.0387(7) Uani 1 1 d . . . . .
H3A H 0.883474 0.421461 0.602220 0.046 Uiso 1 1 calc R U . . .
H3B H 1.016045 0.344998 0.510523 0.046 Uiso 1 1 calc R U . . .
C7 C 0.8458(4) 0.2210(3) 0.4745(2) 0.0399(7) Uani 1 1 d . . . . .
H7A H 0.791971 0.166639 0.491678 0.048 Uiso 1 1 calc R U . . .
H7B H 0.958398 0.177118 0.440205 0.048 Uiso 1 1 calc R U . . .
C24 C 0.4236(4) 0.6568(3) 0.9263(2) 0.0371(7) Uani 1 1 d . . . . .
C28 C 0.6111(5) 0.6277(3) 0.7744(3) 0.0483(8) Uani 1 1 d . . . . .
H28 H 0.665106 0.585373 0.714588 0.058 Uiso 1 1 calc R U . . .
C20 C 0.1010(5) 0.5193(4) 1.1042(3) 0.0541(9) Uani 1 1 d . . . . .
H20 H 0.030262 0.486225 1.140529 0.065 Uiso 1 1 calc R U . . .
C9 C 0.3983(5) 0.2023(3) 0.5202(3) 0.0476(8) Uani 1 1 d . . . . .
H9 H 0.450807 0.253646 0.501800 0.057 Uiso 1 1 calc R U . . .
C12 C 0.2386(5) 0.0561(3) 0.5732(3) 0.0552(10) Uani 1 1 d . . . . .
H12 H 0.180743 0.008235 0.592876 0.066 Uiso 1 1 calc R U . . .
C22 C 0.2145(5) 0.6638(3) 1.0861(2) 0.0491(9) Uani 1 1 d . . . . .
H22 H 0.221230 0.729235 1.110266 0.059 Uiso 1 1 calc R U . . .
C10 C 0.3698(5) 0.1475(4) 0.4505(3) 0.0588(10) Uani 1 1 d . . . . .
H10 H 0.405840 0.160085 0.385560 0.071 Uiso 1 1 calc R U . . .
C21 C 0.1109(5) 0.6149(4) 1.1414(3) 0.0545(10) Uani 1 1 d . . . . .
H21 H 0.047739 0.646743 1.203909 0.065 Uiso 1 1 calc R U . . .
C18 C 0.2388(5) 0.1470(3) 0.8930(3) 0.0515(9) Uani 1 1 d . . . . .
H18 H 0.257831 0.195662 0.930970 0.062 Uiso 1 1 calc R U . . .
C25 C 0.4500(5) 0.7543(3) 0.9477(3) 0.0533(9) Uani 1 1 d . . . . .
H25 H 0.393619 0.796862 1.007282 0.064 Uiso 1 1 calc R U . . .
C15 C 0.1804(5) 0.0053(4) 0.7848(3) 0.0604(11) Uani 1 1 d . . . . .
H15 H 0.160515 -0.042487 0.746555 0.073 Uiso 1 1 calc R U . . .
C11 C 0.2883(5) 0.0744(4) 0.4774(3) 0.0613(11) Uani 1 1 d . . . . .
H11 H 0.267080 0.037747 0.431200 0.074 Uiso 1 1 calc R U . . .
C27 C 0.6432(5) 0.7232(3) 0.7927(3) 0.0579(10) Uani 1 1 d . . . . .
H27 H 0.719752 0.743531 0.746517 0.070 Uiso 1 1 calc R U . . .
C17 C 0.1842(5) 0.0634(4) 0.9365(3) 0.0650(11) Uani 1 1 d . . . . .
H17 H 0.167317 0.055953 1.002558 0.078 Uiso 1 1 calc R U . . .
C26 C 0.5609(6) 0.7872(3) 0.8795(3) 0.0612(11) Uani 1 1 d . . . . .
H26 H 0.579403 0.852534 0.892501 0.073 Uiso 1 1 calc R U . . .
C16 C 0.1553(6) -0.0081(4) 0.8823(4) 0.0697(12) Uani 1 1 d . . . . .
H16 H 0.119122 -0.065303 0.910584 0.084 Uiso 1 1 calc R U . . .
O1AA O 0.9526(8) 0.2641(5) 0.1214(3) 0.154(3) Uani 1 1 d D . . . .
H1AA H 1.010(12) 0.204(5) 0.143(7) 0.232 Uiso 1 1 d D U . . .
H1AB H 0.929(14) 0.311(7) 0.171(5) 0.232 Uiso 1 1 d D U . . .
Cl1 Cl 0.23646(11) 0.98349(7) 0.22667(7) 0.0486(2) Uani 1 1 d . . . . .
O6 O 0.3718(4) 0.9834(4) 0.2518(3) 0.0915(11) Uani 1 1 d . . . . .
O8 O 0.1284(7) 0.9676(7) 0.3148(4) 0.169(3) Uani 1 1 d . . . . .
O7 O 0.1440(7) 1.0895(4) 0.2102(6) 0.167(3) Uani 1 1 d . . . . .
O9 O 0.2708(9) 0.8925(6) 0.1724(6) 0.248(5) Uani 1 1 d . . . . .

loop_
_atom_site_aniso_label
_atom_site_aniso_U_11
_atom_site_aniso_U_22
_atom_site_aniso_U_33
_atom_site_aniso_U_23
_atom_site_aniso_U_13
_atom_site_aniso_U_12
Cu1 0.0417(2) 0.0352(2) 0.0289(2) 0.00000(14) -0.00850(15) -0.02146(17)
Cu2 0.0397(2) 0.03204(19) 0.02695(19) -0.00178(14) -0.00787(15) -0.01759(16)
O5 0.0572(14) 0.0381(11) 0.0279(10) 0.0009(8) -0.0098(10) -0.0286(11)
O3 0.0498(14) 0.0397(12) 0.0578(15) 0.0158(11) -0.0216(12) -0.0229(11)
O1 0.0452(13) 0.0446(12) 0.0387(12) -0.0086(10) -0.0009(10) -0.0244(11)
O4 0.0733(17) 0.0389(12) 0.0493(14) 0.0023(11) -0.0362(13) -0.0145(12)
O2 0.0431(12) 0.0658(15) 0.0309(11) -0.0039(10) -0.0057(9) -0.0341(12)
N4 0.0374(13) 0.0356(13) 0.0287(12) -0.0007(10) -0.0108(10) -0.0128(11)
N2 0.0365(14) 0.0363(13) 0.0420(15) 0.0023(11) -0.0089(11) -0.0164(11)
N1 0.0388(14) 0.0377(14) 0.0364(14) -0.0026(11) -0.0129(11) -0.0130(11)
N3 0.0469(15) 0.0340(13) 0.0367(14) 0.0013(11) -0.0147(12) -0.0192(12)
C5 0.0280(14) 0.0339(15) 0.0322(15) 0.0015(11) -0.0057(11) -0.0118(12)
C8 0.0297(14) 0.0328(15) 0.0309(14) 0.0001(11) -0.0036(12) -0.0087(12)
C6 0.0473(18) 0.0363(15) 0.0321(15) -0.0016(12) -0.0082(13) -0.0225(14)
C2 0.0295(14) 0.0358(15) 0.0336(15) 0.0039(12) -0.0083(12) -0.0106(12)
C4 0.0419(17) 0.0363(15) 0.0395(16) 0.0028(13) -0.0111(13) -0.0236(14)
C14 0.0322(16) 0.0368(16) 0.055(2) -0.0011(14) -0.0114(14) -0.0161(13)
C23 0.0399(16) 0.0327(15) 0.0322(15) 0.0008(12) -0.0186(13) -0.0075(13)
C13 0.0295(15) 0.0370(16) 0.0532(19) -0.0045(14) -0.0155(14) -0.0105(13)
C19 0.0440(18) 0.0476(19) 0.0420(18) 0.0010(14) -0.0083(15) -0.0214(15)
C1 0.0368(15) 0.0323(14) 0.0282(14) 0.0060(11) -0.0094(12) -0.0155(12)
C3 0.0322(15) 0.0527(19) 0.0377(16) 0.0027(14) -0.0107(13) -0.0229(14)
C7 0.0456(18) 0.0281(14) 0.0368(16) -0.0023(12) -0.0020(13) -0.0114(13)
C24 0.0470(18) 0.0318(15) 0.0375(16) 0.0010(12) -0.0224(14) -0.0130(13)
C28 0.056(2) 0.0449(19) 0.047(2) 0.0025(15) -0.0095(16) -0.0261(17)
C20 0.043(2) 0.067(2) 0.042(2) 0.0070(17) -0.0044(16) -0.0178(18)
C9 0.052(2) 0.051(2) 0.0402(18) 0.0005(15) -0.0186(16) -0.0168(17)
C12 0.050(2) 0.051(2) 0.073(3) -0.0144(19) -0.0265(19) -0.0205(17)
C22 0.052(2) 0.051(2) 0.0375(18) -0.0113(15) -0.0171(16) -0.0077(17)
C10 0.061(2) 0.066(3) 0.042(2) -0.0042(18) -0.0280(18) -0.006(2)
C21 0.050(2) 0.063(2) 0.0323(17) -0.0076(16) -0.0076(15) -0.0045(18)
C18 0.057(2) 0.053(2) 0.0414(19) 0.0005(16) -0.0035(16) -0.0266(18)
C25 0.079(3) 0.0384(18) 0.053(2) -0.0033(16) -0.031(2) -0.0241(18)
C15 0.058(2) 0.054(2) 0.077(3) 0.002(2) -0.014(2) -0.035(2)
C11 0.058(2) 0.063(2) 0.067(3) -0.021(2) -0.034(2) -0.012(2)
C27 0.073(3) 0.051(2) 0.070(3) 0.0208(19) -0.029(2) -0.042(2)
C17 0.065(3) 0.068(3) 0.057(2) 0.014(2) -0.001(2) -0.033(2)
C26 0.091(3) 0.044(2) 0.071(3) 0.0093(19) -0.036(2) -0.041(2)
C16 0.073(3) 0.062(3) 0.077(3) 0.017(2) -0.007(2) -0.043(2)
O1AA 0.195(5) 0.107(3) 0.090(3) -0.038(3) -0.072(4) 0.049(4)
Cl1 0.0565(5) 0.0378(4) 0.0541(5) 0.0013(4) -0.0239(4) -0.0148(4)
O6 0.073(2) 0.116(3) 0.098(3) 0.004(2) -0.041(2) -0.037(2)
O8 0.127(4) 0.274(8) 0.125(4) 0.057(5) -0.023(4) -0.113(5)
O7 0.145(5) 0.079(3) 0.295(8) 0.049(4) -0.127(5) -0.018(3)
O9 0.221(7) 0.180(6) 0.310(10) -0.172(6) -0.173(7) 0.049(5)

loop_
_atom_type_symbol
_atom_type_description
_atom_type_scat_dispersion_real
_atom_type_scat_dispersion_imag
_atom_type_scat_source
C C 0.0033 0.0016 'International Tables Vol C Tables 4.2.6.8 and 6.1.1.4'
H H 0.0000 0.0000 'International Tables Vol C Tables 4.2.6.8 and 6.1.1.4'
Cu Cu 0.3201 1.2651 'International Tables Vol C Tables 4.2.6.8 and 6.1.1.4'
N N 0.0061 0.0033 'International Tables Vol C Tables 4.2.6.8 and 6.1.1.4'
O O 0.0106 0.0060 'International Tables Vol C Tables 4.2.6.8 and 6.1.1.4'
Cl Cl 0.1484 0.1585 'International Tables Vol C Tables 4.2.6.8 and 6.1.1.4'

loop_
_geom_angle_atom_site_label_1
_geom_angle_atom_site_label_2
_geom_angle_atom_site_label_3
_geom_angle
_geom_angle_site_symmetry_1
_geom_angle_site_symmetry_3
_geom_angle_publ_flag
O5 Cu1 O2 93.83(9) . . ?
O5 Cu1 N1 169.92(10) . . ?
O2 Cu1 N1 89.60(10) . . ?
O5 Cu1 N2 92.60(10) . . ?
O2 Cu1 N2 151.21(11) . . ?
N1 Cu1 N2 79.97(11) . . ?
O5 Cu1 O3 101.87(10) . 2_666 ?
O2 Cu1 O3 93.24(10) . 2_666 ?
N1 Cu1 O3 87.38(10) . 2_666 ?
N2 Cu1 O3 112.81(10) . 2_666 ?
O5 Cu2 O1 93.28(9) . . ?
O5 Cu2 N4 92.21(10) . . ?
O1 Cu2 N4 161.47(10) . . ?
O5 Cu2 N3 163.62(10) . . ?
O1 Cu2 N3 90.50(10) . . ?
N4 Cu2 N3 79.57(10) . . ?
O5 Cu2 O4 103.25(10) . 2_666 ?
O1 Cu2 O4 97.40(11) . 2_666 ?
N4 Cu2 O4 98.54(10) . 2_666 ?
N3 Cu2 O4 92.04(10) . 2_666 ?
Cu1 O5 Cu2 112.70(10) . . ?
C8 O3 Cu1 126.1(2) . 2_666 ?
C1 O1 Cu2 127.7(2) . . ?
C8 O4 Cu2 129.5(2) . 2_666 ?
C1 O2 Cu1 132.3(2) . . ?
C19 N4 C23 118.9(3) . . ?
C19 N4 Cu2 125.2(2) . . ?
C23 N4 Cu2 115.9(2) . . ?
C18 N2 C14 118.4(3) . . ?
C18 N2 Cu1 126.3(2) . . ?
C14 N2 Cu1 114.7(2) . . ?
C9 N1 C13 119.4(3) . . ?
C9 N1 Cu1 124.8(2) . . ?
C13 N1 Cu1 115.7(2) . . ?
C28 N3 C24 119.2(3) . . ?
C28 N3 Cu2 125.4(2) . . ?
C24 N3 Cu2 115.4(2) . . ?
C6 C5 C4 109.2(2) . . ?
C6 C5 C8 114.0(3) . . ?
C4 C5 C8 112.7(2) . . ?
C6 C5 H5 106.8 . . ?
C4 C5 H5 106.8 . . ?
C8 C5 H5 106.8 . . ?
O3 C8 O4 125.0(3) . . ?
O3 C8 C5 117.8(3) . . ?
O4 C8 C5 117.2(3) . . ?
C5 C6 C7 111.7(3) . . ?
C5 C6 H6A 109.3 . . ?
C7 C6 H6A 109.3 . . ?
C5 C6 H6B 109.3 . . ?
C7 C6 H6B 109.3 . . ?
H6A C6 H6B 107.9 . . ?
C7 C2 C1 113.6(3) . . ?
C7 C2 C3 110.5(3) . . ?
C1 C2 C3 112.8(2) . . ?
C7 C2 H2 106.5 . . ?
C1 C2 H2 106.5 . . ?
C3 C2 H2 106.5 . . ?
C3 C4 C5 111.4(3) . . ?
C3 C4 H4A 109.3 . . ?
C5 C4 H4A 109.3 . . ?
C3 C4 H4B 109.3 . . ?
C5 C4 H4B 109.3 . . ?
H4A C4 H4B 108.0 . . ?
N2 C14 C15 121.1(3) . . ?
N2 C14 C13 114.6(3) . . ?
C15 C14 C13 124.2(3) . . ?
N4 C23 C22 121.3(3) . . ?
N4 C23 C24 114.2(3) . . ?
C22 C23 C24 124.5(3) . . ?
N1 C13 C12 120.9(3) . . ?
N1 C13 C14 114.6(3) . . ?
C12 C13 C14 124.5(3) . . ?
N4 C19 C20 122.3(3) . . ?
N4 C19 H19 118.8 . . ?
C20 C19 H19 118.8 . . ?
O2 C1 O1 126.0(3) . . ?
O2 C1 C2 117.2(3) . . ?
O1 C1 C2 116.7(3) . . ?
C4 C3 C2 111.7(2) . . ?
C4 C3 H3A 109.3 . . ?
C2 C3 H3A 109.3 . . ?
C4 C3 H3B 109.3 . . ?
C2 C3 H3B 109.3 . . ?
H3A C3 H3B 107.9 . . ?
C2 C7 C6 112.8(2) . . ?
C2 C7 H7A 109.0 . . ?
C6 C7 H7A 109.0 . . ?
C2 C7 H7B 109.0 . . ?
C6 C7 H7B 109.0 . . ?
H7A C7 H7B 107.8 . . ?
N3 C24 C25 121.0(3) . . ?
N3 C24 C23 115.0(3) . . ?
C25 C24 C23 124.0(3) . . ?
N3 C28 C27 122.0(4) . . ?
N3 C28 H28 119.0 . . ?
C27 C28 H28 119.0 . . ?
C21 C20 C19 118.8(4) . . ?
C21 C20 H20 120.6 . . ?
C19 C20 H20 120.6 . . ?
N1 C9 C10 121.2(4) . . ?
N1 C9 H9 119.4 . . ?
C10 C9 H9 119.4 . . ?
C11 C12 C13 119.8(4) . . ?
C11 C12 H12 120.1 . . ?
C13 C12 H12 120.1 . . ?
C21 C22 C23 118.8(3) . . ?
C21 C22 H22 120.6 . . ?
C23 C22 H22 120.6 . . ?
C11 C10 C9 119.7(4) . . ?
C11 C10 H10 120.2 . . ?
C9 C10 H10 120.2 . . ?
C20 C21 C22 119.8(3) . . ?
C20 C21 H21 120.1 . . ?
C22 C21 H21 120.1 . . ?
N2 C18 C17 122.5(4) . . ?
N2 C18 H18 118.7 . . ?
C17 C18 H18 118.7 . . ?
C26 C25 C24 119.2(4) . . ?
C26 C25 H25 120.4 . . ?
C24 C25 H25 120.4 . . ?
C16 C15 C14 119.4(4) . . ?
C16 C15 H15 120.3 . . ?
C14 C15 H15 120.3 . . ?
C12 C11 C10 119.0(3) . . ?
C12 C11 H11 120.5 . . ?
C10 C11 H11 120.5 . . ?
C26 C27 C28 119.1(4) . . ?
C26 C27 H27 120.5 . . ?
C28 C27 H27 120.5 . . ?
C16 C17 C18 119.5(4) . . ?
C16 C17 H17 120.2 . . ?
C18 C17 H17 120.2 . . ?
C27 C26 C25 119.6(3) . . ?
C27 C26 H26 120.2 . . ?
C25 C26 H26 120.2 . . ?
C17 C16 C15 119.0(4) . . ?
C17 C16 H16 120.5 . . ?
C15 C16 H16 120.5 . . ?
H1AA O1AA H1AB 95(4) . . ?
O9 Cl1 O7 122.1(5) . . ?
O9 Cl1 O6 112.1(4) . . ?
O7 Cl1 O6 112.5(3) . . ?
O9 Cl1 O8 102.5(6) . . ?
O7 Cl1 O8 99.3(4) . . ?
O6 Cl1 O8 105.4(3) . . ?

loop_
_geom_bond_atom_site_label_1
_geom_bond_atom_site_label_2
_geom_bond_distance
_geom_bond_site_symmetry_2
_geom_bond_publ_flag
Cu1 O5 1.924(2) . ?
Cu1 O2 1.987(2) . ?
Cu1 N1 2.010(3) . ?
Cu1 N2 2.033(3) . ?
Cu1 O3 2.161(2) 2_666 ?
Cu2 O5 1.934(2) . ?
Cu2 O1 1.961(2) . ?
Cu2 N4 2.023(2) . ?
Cu2 N3 2.030(3) . ?
Cu2 O4 2.163(2) 2_666 ?
O3 C8 1.246(4) . ?
O1 C1 1.257(4) . ?
O4 C8 1.258(4) . ?
O2 C1 1.251(4) . ?
N4 C19 1.337(4) . ?
N4 C23 1.352(4) . ?
N2 C18 1.331(5) . ?
N2 C14 1.355(4) . ?
N1 C9 1.341(4) . ?
N1 C13 1.348(4) . ?
N3 C28 1.340(4) . ?
N3 C24 1.347(4) . ?
C5 C6 1.519(4) . ?
C5 C4 1.530(4) . ?
C5 C8 1.531(4) . ?
C5 H5 0.9800 . ?
C6 C7 1.532(5) . ?
C6 H6A 0.9700 . ?
C6 H6B 0.9700 . ?
C2 C7 1.525(4) . ?
C2 C1 1.527(4) . ?
C2 C3 1.532(4) . ?
C2 H2 0.9800 . ?
C4 C3 1.517(5) . ?
C4 H4A 0.9700 . ?
C4 H4B 0.9700 . ?
C14 C15 1.386(5) . ?
C14 C13 1.469(5) . ?
C23 C22 1.392(4) . ?
C23 C24 1.470(5) . ?
C13 C12 1.382(5) . ?
C19 C20 1.381(5) . ?
C19 H19 0.9300 . ?
C3 H3A 0.9700 . ?
C3 H3B 0.9700 . ?
C7 H7A 0.9700 . ?
C7 H7B 0.9700 . ?
C24 C25 1.389(4) . ?
C28 C27 1.383(5) . ?
C28 H28 0.9300 . ?
C20 C21 1.372(6) . ?
C20 H20 0.9300 . ?
C9 C10 1.380(5) . ?
C9 H9 0.9300 . ?
C12 C11 1.368(6) . ?
C12 H12 0.9300 . ?
C22 C21 1.376(6) . ?
C22 H22 0.9300 . ?
C10 C11 1.369(6) . ?
C10 H10 0.9300 . ?
C21 H21 0.9300 . ?
C18 C17 1.378(5) . ?
C18 H18 0.9300 . ?
C25 C26 1.379(6) . ?
C25 H25 0.9300 . ?
C15 C16 1.377(6) . ?
C15 H15 0.9300 . ?
C11 H11 0.9300 . ?
C27 C26 1.364(6) . ?
C27 H27 0.9300 . ?
C17 C16 1.357(6) . ?
C17 H17 0.9300 . ?
C26 H26 0.9300 . ?
C16 H16 0.9300 . ?
O1AA H1AA 0.85(2) . ?
O1AA H1AB 0.87(2) . ?
Cl1 O9 1.287(5) . ?
Cl1 O7 1.343(5) . ?
Cl1 O6 1.417(3) . ?
Cl1 O8 1.436(5) . ?
